data_1520040
loop_
_publ_author_name
'Zhu, Qiuhua'
'Zhang, Yilin'
'Nie, Han'
'Zhao, Zujin'
'Liu, Shuwen'
'Wong, Kam Sing'
'Tang, Ben Zhong'

_publ_section_title
;
 Insight into the strong aggregation-induced emission of low-conjugated
 racemic C6-unsubstituted tetrahydropyrimidines through
 crystal-structure--property relationship of polymorphs
;
_journal_issue 8
_journal_name_full 'Chem. Sci.'
_journal_page_first 4690
_journal_paper_doi 10.1039/C5SC01226K
_journal_volume 6
_journal_year 2015
_chemical_formula_moiety 'C26 H22 Br2 N2 O4'
_chemical_formula_sum 'C26 H22 Br2 N2 O4'
_chemical_formula_weight 586.28
_chemical_name_systematic
;
 ? 
;
_space_group_IT_number 2
_space_group_name_Hall '-P 1'
_symmetry_cell_setting triclinic
_symmetry_space_group_name_Hall '-P 1'
_symmetry_space_group_name_H-M 'P -1'
_atom_sites_solution_hydrogens geom
_atom_sites_solution_primary direct
_atom_sites_solution_secondary difmap
_audit_creation_date 2014-01-27
_audit_creation_method
;
  Olex2 1.2-beta
  (compiled May  9 2012 12:37:22, GUI svn.r4230)
;
_audit_update_record
;
2014-06-29 deposited with the CCDC.
2015-05-26 downloaded from the CCDC.
;
_cell_angle_alpha 107.453(6)
_cell_angle_beta 103.856(5)
_cell_angle_gamma 103.585(5)
_cell_formula_units_Z 2
_cell_length_a 10.6774(5)
_cell_length_b 10.7451(7)
_cell_length_c 12.3472(7)
_cell_measurement_reflns_used 4241
_cell_measurement_temperature 298(2)
_cell_measurement_theta_max 71.4020
_cell_measurement_theta_min 9.6020
_cell_volume 1238.02(15)
_computing_cell_refinement
;
CrysAlisPro, Agilent Technologies,
Version 1.171.36.32 (release 02-08-2013 CrysAlis171 .NET)
(compiled Aug  2 2013,16:46:58)
;
_computing_data_collection
;
CrysAlisPro, Agilent Technologies,
Version 1.171.36.32 (release 02-08-2013 CrysAlis171 .NET)
(compiled Aug  2 2013,16:46:58)
;
_computing_data_reduction
;
CrysAlisPro, Agilent Technologies,
Version 1.171.36.32 (release 02-08-2013 CrysAlis171 .NET)
(compiled Aug  2 2013,16:46:58)
;
_computing_molecular_graphics
;
O. V. Dolomanov, L. J. Bourhis, R. J. Gildea, J. A. K. Howard and H. Puschmann,
OLEX2: a complete structure solution, refinement and analysis program.
J. Appl. Cryst. (2009). 42, 339-341.
;
_computing_publication_material
;
O. V. Dolomanov, L. J. Bourhis, R. J. Gildea, J. A. K. Howard and H. Puschmann,
OLEX2: a complete structure solution, refinement and analysis program.
J. Appl. Cryst. (2009). 42, 339-341.
;
_computing_structure_refinement
;
XL, G.M. Sheldrick, Acta Cryst.
(2008). A64, 112-122
;
_computing_structure_solution 'J. Appl. Cryst. (2007). 40, 609-613'
_diffrn_ambient_temperature 298.15
_diffrn_detector_area_resol_mean 15.9578
_diffrn_measured_fraction_theta_full 0.9848
_diffrn_measured_fraction_theta_max 0.5570
_diffrn_measurement_details
;
  1 omega   39.00   71.00   1.0000   20.0000
omega____ theta____ kappa____ phi______ frames
    -      110.0000  -38.0000  -60.0000 32

  2 omega -112.00  -19.00   1.0000    5.0000
omega____ theta____ kappa____ phi______ frames
    -      -55.0000  125.0000   60.0000 93

  3 omega   34.00  124.00   1.0000    5.0000
omega____ theta____ kappa____ phi______ frames
    -       55.0000   57.0000   90.0000 90

  4 omega   11.00   70.00   1.0000    5.0000
omega____ theta____ kappa____ phi______ frames
    -       55.0000  -38.0000 -180.0000 59

  5 omega  -13.00   74.00   1.0000    5.0000
omega____ theta____ kappa____ phi______ frames
    -       55.0000  -57.0000  -60.0000 87

  6 omega   29.00  126.00   1.0000    5.0000
omega____ theta____ kappa____ phi______ frames
    -       55.0000   38.0000 -150.0000 97

  7 omega   37.00   63.00   1.0000   20.0000
omega____ theta____ kappa____ phi______ frames
    -      110.0000  -25.0000    0.0000 26

  8 omega   78.00  178.00   1.0000   20.0000
omega____ theta____ kappa____ phi______ frames
    -      110.0000   25.0000    0.0000 100

  9 omega   37.00   71.00   1.0000   20.0000
omega____ theta____ kappa____ phi______ frames
    -      110.0000  -25.0000  -30.0000 34

 10 omega   39.00   71.00   1.0000   20.0000
omega____ theta____ kappa____ phi______ frames
    -      110.0000  -38.0000  120.0000 32

 11 omega   42.00   80.00   1.0000   20.0000
omega____ theta____ kappa____ phi______ frames
    -      110.0000  -50.0000 -150.0000 38

 12 omega   38.00   65.00   1.0000   20.0000
omega____ theta____ kappa____ phi______ frames
    -      110.0000  -38.0000 -120.0000 27

 13 omega   74.00  128.00   1.0000   20.0000
omega____ theta____ kappa____ phi______ frames
    -      110.0000  -92.0000  150.0000 54

 14 omega   81.00  166.00   1.0000   20.0000
omega____ theta____ kappa____ phi______ frames
    -      110.0000   25.0000  -90.0000 85

 15 omega   54.00  146.00   1.0000   20.0000
omega____ theta____ kappa____ phi______ frames
    -      110.0000  -92.0000  -60.0000 92

 16 omega   39.00   78.00   1.0000   20.0000
omega____ theta____ kappa____ phi______ frames
    -      110.0000 -111.0000    0.0000 39

 17 omega   41.00   66.00   1.0000   20.0000
omega____ theta____ kappa____ phi______ frames
    -      110.0000  -38.0000   30.0000 25

 18 omega   43.00   69.00   1.0000   20.0000
omega____ theta____ kappa____ phi______ frames
    -      110.0000  -92.0000   30.0000 26

 19 omega   82.00  148.00   1.0000   20.0000
omega____ theta____ kappa____ phi______ frames
    -      110.0000  -92.0000   30.0000 66

 20 omega   44.00   71.00   1.0000   20.0000
omega____ theta____ kappa____ phi______ frames
    -      110.0000  -25.0000   60.0000 27

 21 omega   37.00   62.00   1.0000   20.0000
omega____ theta____ kappa____ phi______ frames
    -      110.0000  -25.0000   90.0000 25

 22 omega   45.00   72.00   1.0000   20.0000
omega____ theta____ kappa____ phi______ frames
    -      110.0000  -50.0000   60.0000 27

 23 omega   38.00   73.00   1.0000   20.0000
omega____ theta____ kappa____ phi______ frames
    -      110.0000 -111.0000 -120.0000 35
;
_diffrn_measurement_device 'kappa diffractometer'
_diffrn_measurement_device_type 'Xcalibur, Sapphire3, Gemini ultra'
_diffrn_measurement_method '\w scans'
_diffrn_orient_matrix_UB_11 -0.0595732000
_diffrn_orient_matrix_UB_12 0.0956612000
_diffrn_orient_matrix_UB_13 0.0768814000
_diffrn_orient_matrix_UB_21 0.0605610000
_diffrn_orient_matrix_UB_22 0.1159570000
_diffrn_orient_matrix_UB_23 -0.0406008000
_diffrn_orient_matrix_UB_31 -0.1326171000
_diffrn_orient_matrix_UB_32 -0.0526599000
_diffrn_orient_matrix_UB_33 -0.1081603000
_diffrn_radiation_monochromator mirror
_diffrn_radiation_probe x-ray
_diffrn_radiation_type CuK\a
_diffrn_radiation_wavelength 1.5418
_diffrn_reflns_av_R_equivalents 0.0205
_diffrn_reflns_av_unetI/netI 0.0310
_diffrn_reflns_limit_h_max 12
_diffrn_reflns_limit_h_min -12
_diffrn_reflns_limit_k_max 12
_diffrn_reflns_limit_k_min -12
_diffrn_reflns_limit_l_max 11
_diffrn_reflns_limit_l_min -14
_diffrn_reflns_number 6997
_diffrn_reflns_theta_full 66.50
_diffrn_reflns_theta_max 67.00
_diffrn_reflns_theta_min 9.63
_diffrn_source 'sealed X-ray tube'
_diffrn_source_current 35
_diffrn_source_power 1.75
_diffrn_source_target Cu
_diffrn_source_voltage 50
_exptl_absorpt_coefficient_mu 4.445
_exptl_absorpt_correction_T_max 1.00000
_exptl_absorpt_correction_T_min 0.64069
_exptl_absorpt_correction_type multi-scan
_exptl_absorpt_process_details
;
CrysAlisPro, Agilent Technologies,
Version 1.171.36.32 (release 02-08-2013 CrysAlis171 .NET)
(compiled Aug  2 2013,16:46:58)
Empirical absorption correction using spherical harmonics,
 implemented in SCALE3 ABSPACK scaling algorithm.
;
_exptl_crystal_colour colorless
_exptl_crystal_density_diffrn 1.573
_exptl_crystal_density_method 'not measured'
_exptl_crystal_description block
_exptl_crystal_F_000 588
_exptl_crystal_size_max 0.30
_exptl_crystal_size_mid 0.30
_exptl_crystal_size_min 0.15
_refine_diff_density_max 0.995
_refine_diff_density_min -1.274
_refine_diff_density_rms 0.065
_refine_ls_extinction_method none
_refine_ls_goodness_of_fit_ref 1.002
_refine_ls_hydrogen_treatment constr
_refine_ls_matrix_type full
_refine_ls_number_parameters 309
_refine_ls_number_reflns 4276
_refine_ls_number_restraints 0
_refine_ls_restrained_S_all 1.002
_refine_ls_R_factor_all 0.0597
_refine_ls_R_factor_gt 0.0539
_refine_ls_shift/su_max 0.000
_refine_ls_shift/su_mean 0.000
_refine_ls_structure_factor_coef Fsqd
_refine_ls_weighting_details 'calc w=1/[\s^2^(Fo^2^)+(0.0912P)^2^+0.8458P] where P=(Fo^2^+2Fc^2^)/3'
_refine_ls_weighting_scheme calc
_refine_ls_wR_factor_gt 0.1513
_refine_ls_wR_factor_ref 0.1591
_reflns_number_gt 3750
_reflns_number_total 4276
_reflns_threshold_expression >2sigma(I)
_cod_data_source_file c5sc01226k2.cif
_cod_data_source_block zhu8curt
_cod_depositor_comments
;
The following automatic conversions were performed:

'_symmetry_cell_setting' value 'Triclinic' changed to 'triclinic'
according to
/usr/data/users/saulius/crontab/automatic-downloads/rss-feeds/RSC/lib/dictionaries/cif_core.dic
dictionary named 'cif_core.dic' version 2.4.2 from 2011-04-26.

Automatic conversion script
Id: cif_fix_values 3271 2015-04-21 07:52:19Z andrius 

 Adding full bibliography for 1520038--1520042.cif.
;
_cod_original_cell_volume 1238.02(12)
_cod_original_sg_symbol_H-M P-1
_cod_database_code 1520040
_reflns_odcompleteness_completeness 98.48
_reflns_odcompleteness_iscentric 1
_reflns_odcompleteness_theta 68.13

loop_
_space_group_symop_id
_space_group_symop_operation_xyz
1 'x, y, z'
2 '-x, -y, -z'

loop_
_atom_site_label
_atom_site_type_symbol
_atom_site_fract_x
_atom_site_fract_y
_atom_site_fract_z
_atom_site_U_iso_or_equiv
_atom_site_adp_type
_atom_site_occupancy
_atom_site_symmetry_multiplicity
_atom_site_calc_flag
_atom_site_refinement_flags
Br1 Br 0.26495(6) -0.07610(6) 0.09000(6) 0.1030(3) Uani 1 1 d .
Br2 Br 0.15352(5) 0.82650(6) 0.41583(8) 0.1134(3) Uani 1 1 d .
O1 O 0.6813(3) 0.8525(2) 0.2364(2) 0.0640(6) Uani 1 1 d .
O2 O 0.5705(3) 0.6433(2) 0.0890(2) 0.0595(6) Uani 1 1 d .
O3 O 0.9214(4) 0.5079(4) 0.1382(3) 0.0922(10) Uani 1 1 d .
O4 O 0.8518(3) 0.6844(3) 0.1229(3) 0.0724(7) Uani 1 1 d .
N1 N 0.7277(3) 0.4711(3) 0.3888(3) 0.0511(6) Uani 1 1 d .
C2 C 0.6981(3) 0.5928(3) 0.4500(3) 0.0483(6) Uani 1 1 d .
H2 H 0.6252 0.5631 0.4814 0.058 Uiso 1 1 calc R
N3 N 0.6466(3) 0.6558(3) 0.3646(2) 0.0475(6) Uani 1 1 d .
C4 C 0.7006(3) 0.6509(3) 0.2739(3) 0.0458(6) Uani 1 1 d .
C5 C 0.7939(3) 0.5874(3) 0.2583(3) 0.0497(7) Uani 1 1 d .
C6 C 0.8330(3) 0.5080(4) 0.3348(3) 0.0543(7) Uani 1 1 d .
H6A H 0.8438 0.4245 0.2858 0.065 Uiso 1 1 calc R
H6B H 0.9198 0.5636 0.3982 0.065 Uiso 1 1 calc R
C11 C 0.6165(3) 0.3478(3) 0.3168(3) 0.0509(7) Uani 1 1 d .
C12 C 0.6448(4) 0.2268(4) 0.2660(4) 0.0627(8) Uani 1 1 d .
H12 H 0.7351 0.2305 0.2779 0.075 Uiso 1 1 calc R
C13 C 0.5412(5) 0.1023(4) 0.1986(4) 0.0704(10) Uani 1 1 d .
H13 H 0.5616 0.0231 0.1646 0.084 Uiso 1 1 calc R
C14 C 0.4077(4) 0.0961(4) 0.1820(4) 0.0652(9) Uani 1 1 d .
C15 C 0.3760(4) 0.2124(4) 0.2320(3) 0.0603(8) Uani 1 1 d .
H15 H 0.2854 0.2068 0.2217 0.072 Uiso 1 1 calc R
C16 C 0.4799(3) 0.3377(4) 0.2977(3) 0.0542(7) Uani 1 1 d .
H16 H 0.4582 0.4166 0.3298 0.065 Uiso 1 1 calc R
C21 C 0.8232(3) 0.6944(4) 0.5574(3) 0.0519(7) Uani 1 1 d .
C22 C 0.8738(4) 0.6514(4) 0.6491(3) 0.0623(9) Uani 1 1 d .
H22 H 0.8340 0.5612 0.6418 0.075 Uiso 1 1 calc R
C23 C 0.9825(4) 0.7409(5) 0.7511(3) 0.0746(11) Uani 1 1 d .
H23 H 1.0143 0.7113 0.8126 0.090 Uiso 1 1 calc R
C24 C 1.0441(5) 0.8744(6) 0.7619(4) 0.0832(13) Uani 1 1 d .
H24 H 1.1172 0.9350 0.8305 0.100 Uiso 1 1 calc R
C25 C 0.9967(5) 0.9170(5) 0.6705(5) 0.0813(12) Uani 1 1 d .
H25 H 1.0384 1.0064 0.6769 0.098 Uiso 1 1 calc R
C26 C 0.8863(4) 0.8268(4) 0.5682(4) 0.0637(8) Uani 1 1 d .
H26 H 0.8550 0.8565 0.5066 0.076 Uiso 1 1 calc R
C31 C 0.5303(3) 0.6992(3) 0.3713(3) 0.0466(6) Uani 1 1 d .
C32 C 0.5398(4) 0.7982(4) 0.4779(3) 0.0544(7) Uani 1 1 d .
H32 H 0.6220 0.8386 0.5418 0.065 Uiso 1 1 calc R
C33 C 0.4277(4) 0.8373(4) 0.4902(4) 0.0626(8) Uani 1 1 d .
H33 H 0.4339 0.9037 0.5617 0.075 Uiso 1 1 calc R
C34 C 0.3078(4) 0.7765(4) 0.3950(4) 0.0626(9) Uani 1 1 d .
C35 C 0.2964(4) 0.6799(4) 0.2867(4) 0.0659(9) Uani 1 1 d .
H35 H 0.2149 0.6422 0.2222 0.079 Uiso 1 1 calc R
C36 C 0.4084(4) 0.6407(4) 0.2762(3) 0.0583(8) Uani 1 1 d .
H36 H 0.4018 0.5743 0.2046 0.070 Uiso 1 1 calc R
C40 C 0.6524(3) 0.7296(3) 0.1984(3) 0.0479(6) Uani 1 1 d .
C41 C 0.5161(6) 0.7061(5) 0.0089(4) 0.0861(14) Uani 1 1 d .
H41A H 0.4543 0.7482 0.0375 0.129 Uiso 1 1 calc R
H41B H 0.4681 0.6366 -0.0705 0.129 Uiso 1 1 calc R
H41C H 0.5896 0.7752 0.0063 0.129 Uiso 1 1 calc R
C50 C 0.8605(4) 0.5859(4) 0.1677(3) 0.0594(8) Uani 1 1 d .
C51 C 0.9081(6) 0.6854(7) 0.0286(5) 0.0978(16) Uani 1 1 d .
H51A H 1.0055 0.7082 0.0598 0.147 Uiso 1 1 calc R
H51B H 0.8870 0.7529 -0.0021 0.147 Uiso 1 1 calc R
H51C H 0.8694 0.5956 -0.0352 0.147 Uiso 1 1 calc R

loop_
_atom_site_aniso_label
_atom_site_aniso_U_11
_atom_site_aniso_U_22
_atom_site_aniso_U_33
_atom_site_aniso_U_23
_atom_site_aniso_U_13
_atom_site_aniso_U_12
Br1 0.0804(4) 0.0747(3) 0.1178(5) 0.0221(3) 0.0099(3) 0.0046(3)
Br2 0.0597(3) 0.0863(4) 0.1888(7) 0.0253(4) 0.0497(4) 0.0407(3)
O1 0.0766(16) 0.0451(12) 0.0624(13) 0.0201(10) 0.0156(12) 0.0144(11)
O2 0.0713(15) 0.0522(12) 0.0477(11) 0.0171(9) 0.0117(10) 0.0183(11)
O3 0.117(3) 0.095(2) 0.118(3) 0.053(2) 0.088(2) 0.062(2)
O4 0.0787(17) 0.0858(18) 0.0830(17) 0.0485(15) 0.0534(15) 0.0316(15)
N1 0.0494(14) 0.0546(14) 0.0660(15) 0.0297(12) 0.0301(12) 0.0262(12)
C2 0.0501(16) 0.0559(16) 0.0574(16) 0.0316(14) 0.0268(13) 0.0275(14)
N3 0.0485(13) 0.0595(14) 0.0515(13) 0.0291(11) 0.0248(11) 0.0289(12)
C4 0.0436(14) 0.0483(15) 0.0476(14) 0.0201(12) 0.0184(12) 0.0132(12)
C5 0.0467(15) 0.0511(16) 0.0575(16) 0.0223(13) 0.0248(13) 0.0170(13)
C6 0.0493(16) 0.0608(18) 0.0712(19) 0.0323(15) 0.0326(15) 0.0282(14)
C11 0.0540(17) 0.0550(17) 0.0615(17) 0.0333(14) 0.0281(14) 0.0254(14)
C12 0.0592(19) 0.0598(19) 0.083(2) 0.0318(17) 0.0300(18) 0.0305(16)
C13 0.076(2) 0.057(2) 0.083(2) 0.0259(18) 0.028(2) 0.0297(18)
C14 0.063(2) 0.061(2) 0.067(2) 0.0271(17) 0.0166(17) 0.0142(16)
C15 0.0557(18) 0.072(2) 0.0655(19) 0.0369(17) 0.0243(16) 0.0247(16)
C16 0.0558(18) 0.0598(18) 0.0666(19) 0.0361(15) 0.0294(15) 0.0282(15)
C21 0.0509(16) 0.0630(18) 0.0554(16) 0.0277(14) 0.0222(14) 0.0308(15)
C22 0.066(2) 0.079(2) 0.066(2) 0.0396(18) 0.0293(17) 0.0411(19)
C23 0.071(2) 0.114(4) 0.0557(19) 0.036(2) 0.0214(18) 0.055(3)
C24 0.066(2) 0.092(3) 0.073(2) 0.012(2) 0.0026(19) 0.040(2)
C25 0.064(2) 0.071(2) 0.093(3) 0.024(2) 0.010(2) 0.021(2)
C26 0.0547(19) 0.069(2) 0.070(2) 0.0305(17) 0.0153(16) 0.0241(17)
C31 0.0466(15) 0.0535(16) 0.0565(16) 0.0302(13) 0.0250(13) 0.0256(13)
C32 0.0534(17) 0.0677(19) 0.0527(16) 0.0271(15) 0.0213(14) 0.0294(15)
C33 0.069(2) 0.065(2) 0.075(2) 0.0326(17) 0.0382(18) 0.0385(18)
C34 0.0485(17) 0.0563(18) 0.099(3) 0.0368(19) 0.0337(18) 0.0278(15)
C35 0.0453(17) 0.061(2) 0.089(2) 0.0273(18) 0.0155(17) 0.0208(15)
C36 0.0493(17) 0.0548(18) 0.070(2) 0.0207(15) 0.0190(15) 0.0207(14)
C40 0.0484(15) 0.0470(16) 0.0491(15) 0.0190(12) 0.0189(12) 0.0134(12)
C41 0.116(4) 0.078(3) 0.055(2) 0.0311(19) 0.006(2) 0.032(3)
C50 0.0545(18) 0.0603(19) 0.070(2) 0.0238(16) 0.0346(16) 0.0176(15)
C51 0.109(4) 0.120(4) 0.094(3) 0.055(3) 0.070(3) 0.033(3)

loop_
_atom_type_symbol
_atom_type_description
_atom_type_scat_dispersion_real
_atom_type_scat_dispersion_imag
_atom_type_scat_source
C C 0.0181 0.0091 'International Tables Vol C Tables 4.2.6.8 and 6.1.1.4'
H H 0.0000 0.0000 'International Tables Vol C Tables 4.2.6.8 and 6.1.1.4'
Br Br -0.6763 1.2805 'International Tables Vol C Tables 4.2.6.8 and 6.1.1.4'
N N 0.0311 0.0180 'International Tables Vol C Tables 4.2.6.8 and 6.1.1.4'
O O 0.0492 0.0322 'International Tables Vol C Tables 4.2.6.8 and 6.1.1.4'

loop_
_geom_angle_atom_site_label_1
_geom_angle_atom_site_label_2
_geom_angle_atom_site_label_3
_geom_angle
C40 O2 C41 115.9(3)
C50 O4 C51 117.0(4)
C2 N1 C6 110.2(2)
C11 N1 C2 118.1(3)
C11 N1 C6 116.0(3)
N1 C2 N3 110.8(2)
N1 C2 C21 110.4(3)
N3 C2 C21 112.8(3)
C4 N3 C2 117.5(2)
C4 N3 C31 123.8(2)
C31 N3 C2 118.0(2)
N3 C4 C40 113.9(3)
C5 C4 N3 122.3(3)
C5 C4 C40 123.6(3)
C4 C5 C6 120.2(3)
C4 C5 C50 124.6(3)
C50 C5 C6 115.2(3)
N1 C6 C5 110.7(3)
C12 C11 N1 118.4(3)
C16 C11 N1 124.0(3)
C16 C11 C12 117.6(3)
C13 C12 C11 121.3(3)
C14 C13 C12 119.5(4)
C13 C14 Br1 119.5(3)
C13 C14 C15 120.9(4)
C15 C14 Br1 119.7(3)
C14 C15 C16 119.5(3)
C15 C16 C11 121.2(3)
C22 C21 C2 118.3(3)
C26 C21 C2 123.1(3)
C26 C21 C22 118.6(3)
C23 C22 C21 120.9(4)
C22 C23 C24 120.0(4)
C25 C24 C23 119.5(4)
C24 C25 C26 120.3(5)
C21 C26 C25 120.6(4)
C32 C31 N3 118.7(3)
C36 C31 N3 121.7(3)
C36 C31 C32 119.5(3)
C33 C32 C31 120.5(3)
C34 C33 C32 118.7(3)
C33 C34 Br2 118.0(3)
C33 C34 C35 122.0(3)
C35 C34 Br2 120.0(3)
C36 C35 C34 118.7(4)
C35 C36 C31 120.6(3)
O1 C40 O2 125.8(3)
O1 C40 C4 123.4(3)
O2 C40 C4 110.7(3)
O3 C50 O4 122.6(3)
O3 C50 C5 123.9(3)
O4 C50 C5 113.4(3)

loop_
_geom_bond_atom_site_label_1
_geom_bond_atom_site_label_2
_geom_bond_distance
Br1 C14 1.903(4)
Br2 C34 1.898(3)
O1 C40 1.195(4)
O2 C40 1.323(4)
O2 C41 1.442(5)
O3 C50 1.202(5)
O4 C50 1.344(5)
O4 C51 1.434(5)
N1 C2 1.448(4)
N1 C6 1.474(4)
N1 C11 1.416(5)
C2 N3 1.482(4)
C2 C21 1.527(5)
N3 C4 1.370(4)
N3 C31 1.437(4)
C4 C5 1.352(4)
C4 C40 1.516(4)
C5 C6 1.502(5)
C5 C50 1.461(4)
C11 C12 1.401(5)
C11 C16 1.393(5)
C12 C13 1.379(6)
C13 C14 1.373(6)
C14 C15 1.376(6)
C15 C16 1.383(5)
C21 C22 1.387(5)
C21 C26 1.375(5)
C22 C23 1.381(6)
C23 C24 1.382(7)
C24 C25 1.372(7)
C25 C26 1.392(6)
C31 C32 1.386(5)
C31 C36 1.382(5)
C32 C33 1.384(5)
C33 C34 1.369(6)
C34 C35 1.382(6)
C35 C36 1.379(5)

loop_
_geom_torsion_atom_site_label_1
_geom_torsion_atom_site_label_2
_geom_torsion_atom_site_label_3
_geom_torsion_atom_site_label_4
_geom_torsion
Br1 C14 C15 C16 -179.3(3)
Br2 C34 C35 C36 -176.9(3)
N1 C2 N3 C4 -35.4(4)
N1 C2 N3 C31 135.6(3)
N1 C2 C21 C22 -61.1(4)
N1 C2 C21 C26 120.0(3)
N1 C11 C12 C13 177.6(3)
N1 C11 C16 C15 -176.2(3)
C2 N1 C6 C5 -52.1(4)
C2 N1 C11 C12 -174.4(3)
C2 N1 C11 C16 2.4(4)
C2 N3 C4 C5 2.3(5)
C2 N3 C4 C40 -174.4(3)
C2 N3 C31 C32 59.9(4)
C2 N3 C31 C36 -117.3(3)
C2 C21 C22 C23 -176.9(3)
C2 C21 C26 C25 177.4(4)
N3 C2 C21 C22 174.4(3)
N3 C2 C21 C26 -4.5(4)
N3 C4 C5 C6 5.4(5)
N3 C4 C5 C50 -176.3(3)
N3 C4 C40 O1 67.0(4)
N3 C4 C40 O2 -110.1(3)
N3 C31 C32 C33 -176.5(3)
N3 C31 C36 C35 177.2(3)
C4 N3 C31 C32 -129.7(3)
C4 N3 C31 C36 53.1(4)
C4 C5 C6 N1 19.8(4)
C4 C5 C50 O3 -164.5(4)
C4 C5 C50 O4 17.9(5)
C5 C4 C40 O1 -109.6(4)
C5 C4 C40 O2 73.3(4)
C6 N1 C2 N3 60.3(3)
C6 N1 C2 C21 -65.4(3)
C6 N1 C11 C12 51.3(4)
C6 N1 C11 C16 -131.9(3)
C6 C5 C50 O3 13.9(6)
C6 C5 C50 O4 -163.8(3)
C11 N1 C2 N3 -76.4(3)
C11 N1 C2 C21 158.0(3)
C11 N1 C6 C5 85.5(3)
C11 C12 C13 C14 -0.8(6)
C12 C11 C16 C15 0.6(5)
C12 C13 C14 Br1 -179.5(3)
C12 C13 C14 C15 -0.1(6)
C13 C14 C15 C16 1.3(6)
C14 C15 C16 C11 -1.5(5)
C16 C11 C12 C13 0.6(5)
C21 C2 N3 C4 88.9(3)
C21 C2 N3 C31 -100.1(3)
C21 C22 C23 C24 -1.3(6)
C22 C21 C26 C25 -1.6(6)
C22 C23 C24 C25 -0.2(7)
C23 C24 C25 C26 0.7(7)
C24 C25 C26 C21 0.2(7)
C26 C21 C22 C23 2.1(5)
C31 N3 C4 C5 -168.1(3)
C31 N3 C4 C40 15.2(4)
C31 C32 C33 C34 0.0(5)
C32 C31 C36 C35 0.0(5)
C32 C33 C34 Br2 177.6(3)
C32 C33 C34 C35 -1.5(6)
C33 C34 C35 C36 2.3(6)
C34 C35 C36 C31 -1.5(6)
C36 C31 C32 C33 0.8(5)
C40 C4 C5 C6 -178.2(3)
C40 C4 C5 C50 0.1(5)
C41 O2 C40 O1 2.1(5)
C41 O2 C40 C4 179.1(3)
C50 C5 C6 N1 -158.6(3)
C51 O4 C50 O3 5.6(6)
C51 O4 C50 C5 -176.7(4)
